data_7032382
loop_
_publ_author_name
'Wang, Kangcai'
'Luo, Daibing'
'Xu, Dingguo'
'Guo, Furong'
'Liu, Lin'
'Lin, Zhien'

_publ_section_title
;
 New open-framework cobalt sulfate-oxalates based on molecular and
 chain-like building blocks.
;
_journal_issue 36
_journal_name_full 'Dalton transactions (Cambridge, England : 2003)'
_journal_page_first 13476
_journal_page_last 13479
_journal_paper_doi 10.1039/c4dt01503g
_journal_volume 43
_journal_year 2014
_chemical_formula_sum 'C8 H16 Co1.5 N3 O8 S'
_chemical_formula_weight 402.69
_chemical_name_systematic
; 
 ? 
;
_space_group_IT_number 2
_symmetry_cell_setting triclinic
_symmetry_space_group_name_Hall '-P 1'
_symmetry_space_group_name_H-M 'P -1'
_atom_sites_solution_hydrogens geom
_atom_sites_solution_primary direct
_atom_sites_solution_secondary difmap
_audit_creation_method SHELXL-97
_cell_angle_alpha 71.522(5)
_cell_angle_beta 64.356(6)
_cell_angle_gamma 89.622(5)
_cell_formula_units_Z 2
_cell_length_a 8.4331(6)
_cell_length_b 9.4691(5)
_cell_length_c 9.5144(5)
_cell_measurement_reflns_used 2677
_cell_measurement_temperature 293(2)
_cell_measurement_theta_max 28.3560
_cell_measurement_theta_min 3.2750
_cell_volume 642.00(8)
_computing_structure_refinement 'SHELXL-97 (Sheldrick, 1997)'
_computing_structure_solution 'SHELXS-97 (Sheldrick, 1990)'
_diffrn_ambient_temperature 293(2)
_diffrn_measured_fraction_theta_full 0.998
_diffrn_measured_fraction_theta_max 0.998
_diffrn_measurement_device_type 'Xcalibur, Eos'
_diffrn_measurement_method '\w scans'
_diffrn_radiation_monochromator graphite
_diffrn_radiation_source 'fine-focus sealed tube'
_diffrn_radiation_type MoK\a
_diffrn_radiation_wavelength 0.71073
_diffrn_reflns_av_R_equivalents 0.0253
_diffrn_reflns_av_sigmaI/netI 0.0423
_diffrn_reflns_limit_h_max 10
_diffrn_reflns_limit_h_min -8
_diffrn_reflns_limit_k_max 10
_diffrn_reflns_limit_k_min -11
_diffrn_reflns_limit_l_max 10
_diffrn_reflns_limit_l_min -11
_diffrn_reflns_number 4709
_diffrn_reflns_theta_full 25.00
_diffrn_reflns_theta_max 25.00
_diffrn_reflns_theta_min 3.26
_exptl_absorpt_coefficient_mu 2.171
_exptl_absorpt_correction_T_max 1.00000
_exptl_absorpt_correction_T_min 0.97721
_exptl_absorpt_correction_type multi-scan
_exptl_absorpt_process_details
;
CrysAlisPro, Agilent Technologies,
Version 1.171.36.28 (release 01-02-2013 CrysAlis171 .NET)
(compiled Feb  1 2013,16:14:44)
Empirical absorption correction using spherical harmonics,
 implemented in SCALE3 ABSPACK scaling algorithm.
;
_exptl_crystal_colour red
_exptl_crystal_density_diffrn 2.083
_exptl_crystal_density_method 'not measured'
_exptl_crystal_description block
_exptl_crystal_F_000 411
_exptl_crystal_size_max 0.24
_exptl_crystal_size_mid 0.20
_exptl_crystal_size_min 0.18
_refine_diff_density_max 0.466
_refine_diff_density_min -0.469
_refine_diff_density_rms 0.083
_refine_ls_extinction_method none
_refine_ls_goodness_of_fit_ref 1.084
_refine_ls_hydrogen_treatment mixed
_refine_ls_matrix_type full
_refine_ls_number_parameters 196
_refine_ls_number_reflns 2256
_refine_ls_number_restraints 0
_refine_ls_restrained_S_all 1.084
_refine_ls_R_factor_all 0.0390
_refine_ls_R_factor_gt 0.0311
_refine_ls_shift/su_max 0.001
_refine_ls_shift/su_mean 0.000
_refine_ls_structure_factor_coef Fsqd
_refine_ls_weighting_details 'calc w=1/[\s^2^(Fo^2^)+(0.0271P)^2^+0.2513P] where P=(Fo^2^+2Fc^2^)/3'
_refine_ls_weighting_scheme calc
_refine_ls_wR_factor_gt 0.0674
_refine_ls_wR_factor_ref 0.0704
_reflns_number_gt 1936
_reflns_number_total 2256
_reflns_threshold_expression >2sigma(I)
_cod_duplicate_entry 7031827
_cod_data_source_file c4dt01503g2.cif
_cod_data_source_block 2
_cod_original_cell_volume 642.00(7)
_cod_original_sg_symbol_H-M P-1
_cod_original_formula_sum 'C8 H16 Co1.50 N3 O8 S'
_cod_database_code 7032382

loop_
_symmetry_equiv_pos_as_xyz
'x, y, z'
'-x, -y, -z'

loop_
_atom_site_label
_atom_site_type_symbol
_atom_site_fract_x
_atom_site_fract_y
_atom_site_fract_z
_atom_site_U_iso_or_equiv
_atom_site_adp_type
_atom_site_occupancy
_atom_site_symmetry_multiplicity
_atom_site_calc_flag
_atom_site_refinement_flags
Co1 Co 0.80920(5) 0.98575(5) 0.32827(5) 0.01321(13) Uani 1 1 d .
Co2 Co 0.5000 0.5000 1.0000 0.01620(16) Uani 1 2 d S
S1 S 0.46340(10) 0.76785(8) 0.68722(8) 0.01389(19) Uani 1 1 d .
O1 O 0.6045(3) 0.8150(2) 0.5131(2) 0.0197(5) Uani 1 1 d .
O2 O 0.5443(3) 0.7031(2) 0.7984(2) 0.0203(5) Uani 1 1 d .
O3 O 0.3274(3) 0.6560(2) 0.7094(2) 0.0220(5) Uani 1 1 d .
O4 O 0.3841(3) 0.8994(2) 0.7239(3) 0.0219(5) Uani 1 1 d .
O5 O 0.9910(3) 0.8703(2) 0.4081(3) 0.0206(5) Uani 1 1 d .
O6 O 1.1601(3) 0.8938(2) 0.5292(2) 0.0187(5) Uani 1 1 d .
O7 O 0.8221(3) 0.8676(2) 0.1667(2) 0.0184(5) Uani 1 1 d .
O8 O 0.9668(3) 0.8864(2) -0.1004(2) 0.0215(5) Uani 1 1 d .
N1 N 0.5826(4) 0.2459(3) 0.6564(3) 0.0240(7) Uani 1 1 d .
H1 H 0.4901 0.2210 0.6409 0.029 Uiso 1 1 calc R
H2 H 0.6793 0.2169 0.5887 0.029 Uiso 1 1 calc R
N2 N 0.7129(3) 0.3845(3) 0.8272(3) 0.0157(6) Uani 1 1 d .
N3 N 0.7343(3) 0.5918(3) 0.9882(3) 0.0175(6) Uani 1 1 d .
H3 H 0.7328 0.6901 0.9749 0.021 Uiso 1 1 calc R
H4 H 0.7395 0.5446 1.0841 0.021 Uiso 1 1 calc R
C1 C 1.0432(4) 0.9325(3) 0.4814(3) 0.0146(7) Uani 1 1 d .
C2 C 0.9393(4) 0.9289(3) 0.0190(4) 0.0150(7) Uani 1 1 d .
C3 C 0.5445(5) 0.1655(4) 0.8310(4) 0.0267(8) Uani 1 1 d .
H5 H 0.5406 0.0583 0.8509 0.032 Uiso 1 1 calc R
H6 H 0.4285 0.1816 0.9041 0.032 Uiso 1 1 calc R
C4 C 0.6821(4) 0.2175(3) 0.8722(4) 0.0200(7) Uani 1 1 d .
H7 H 0.6442 0.1700 0.9905 0.024 Uiso 1 1 calc R
H8 H 0.7936 0.1849 0.8136 0.024 Uiso 1 1 calc R
C5 C 0.6142(5) 0.4116(4) 0.6124(4) 0.0248(8) Uani 1 1 d .
H9 H 0.5057 0.4450 0.6759 0.030 Uiso 1 1 calc R
H10 H 0.6478 0.4611 0.4952 0.030 Uiso 1 1 calc R
C6 C 0.7591(4) 0.4539(4) 0.6491(4) 0.0207(7) Uani 1 1 d .
H11 H 0.8677 0.4219 0.5837 0.025 Uiso 1 1 calc R
H12 H 0.7811 0.5626 0.6165 0.025 Uiso 1 1 calc R
C7 C 0.8715(4) 0.4163(4) 0.8509(4) 0.0212(7) Uani 1 1 d .
H13 H 0.9777 0.4018 0.7632 0.025 Uiso 1 1 calc R
H14 H 0.8577 0.3461 0.9565 0.025 Uiso 1 1 calc R
C8 C 0.8928(4) 0.5745(4) 0.8480(4) 0.0234(8) Uani 1 1 d .
H15 H 0.9991 0.5948 0.8584 0.028 Uiso 1 1 calc R
H16 H 0.9046 0.6454 0.7436 0.028 Uiso 1 1 calc R

loop_
_atom_site_aniso_label
_atom_site_aniso_U_11
_atom_site_aniso_U_22
_atom_site_aniso_U_33
_atom_site_aniso_U_23
_atom_site_aniso_U_13
_atom_site_aniso_U_12
Co1 0.0128(2) 0.0164(2) 0.0107(2) -0.00510(17) -0.00537(17) 0.00242(18)
Co2 0.0143(3) 0.0177(3) 0.0146(3) -0.0019(3) -0.0074(2) 0.0011(3)
S1 0.0149(4) 0.0144(4) 0.0099(4) -0.0016(3) -0.0055(3) 0.0039(3)
O1 0.0185(12) 0.0216(12) 0.0118(11) -0.0012(9) -0.0040(9) -0.0018(10)
O2 0.0214(13) 0.0219(12) 0.0175(11) -0.0001(10) -0.0134(10) 0.0062(10)
O3 0.0197(13) 0.0212(12) 0.0208(12) -0.0028(10) -0.0085(10) -0.0025(10)
O4 0.0293(14) 0.0209(13) 0.0255(12) -0.0122(10) -0.0185(11) 0.0137(11)
O5 0.0253(13) 0.0236(13) 0.0272(12) -0.0176(10) -0.0183(11) 0.0112(11)
O6 0.0220(13) 0.0216(12) 0.0238(12) -0.0138(10) -0.0162(10) 0.0116(10)
O7 0.0182(12) 0.0193(12) 0.0134(11) -0.0057(9) -0.0033(9) -0.0024(10)
O8 0.0234(13) 0.0240(13) 0.0165(11) -0.0109(10) -0.0058(10) -0.0045(10)
N1 0.0177(15) 0.0399(18) 0.0278(16) -0.0229(14) -0.0143(13) 0.0104(14)
N2 0.0181(15) 0.0178(14) 0.0121(13) -0.0044(11) -0.0080(11) 0.0012(12)
N3 0.0190(15) 0.0150(14) 0.0202(14) -0.0068(11) -0.0099(12) 0.0046(12)
C1 0.0128(17) 0.0158(17) 0.0127(15) -0.0034(13) -0.0047(13) 0.0018(14)
C2 0.0162(18) 0.0154(17) 0.0158(16) -0.0060(14) -0.0089(13) 0.0043(14)
C3 0.028(2) 0.025(2) 0.0233(18) -0.0115(15) -0.0065(15) -0.0017(16)
C4 0.0254(19) 0.0167(17) 0.0155(16) -0.0048(14) -0.0078(14) 0.0045(15)
C5 0.033(2) 0.028(2) 0.0205(17) -0.0115(15) -0.0163(16) 0.0136(17)
C6 0.0237(19) 0.0198(18) 0.0141(16) -0.0045(14) -0.0057(14) 0.0048(15)
C7 0.0142(18) 0.0277(19) 0.0239(17) -0.0129(15) -0.0079(14) 0.0054(15)
C8 0.0145(18) 0.030(2) 0.0249(18) -0.0105(16) -0.0070(14) -0.0030(15)

loop_
_atom_type_symbol
_atom_type_description
_atom_type_scat_dispersion_real
_atom_type_scat_dispersion_imag
_atom_type_scat_source
C C 0.0033 0.0016 'International Tables Vol C Tables 4.2.6.8 and 6.1.1.4'
H H 0.0000 0.0000 'International Tables Vol C Tables 4.2.6.8 and 6.1.1.4'
N N 0.0061 0.0033 'International Tables Vol C Tables 4.2.6.8 and 6.1.1.4'
O O 0.0106 0.0060 'International Tables Vol C Tables 4.2.6.8 and 6.1.1.4'
S S 0.1246 0.1234 'International Tables Vol C Tables 4.2.6.8 and 6.1.1.4'
Co Co 0.3494 0.9721 'International Tables Vol C Tables 4.2.6.8 and 6.1.1.4'

loop_
_geom_angle_atom_site_label_1
_geom_angle_atom_site_label_2
_geom_angle_atom_site_label_3
_geom_angle
_geom_angle_site_symmetry_1
_geom_angle_site_symmetry_3
O1 Co1 O4 87.63(9) . 2_676
O1 Co1 O6 100.47(8) . 2_776
O4 Co1 O6 97.60(8) 2_676 2_776
O1 Co1 O8 162.66(8) . 2_775
O4 Co1 O8 96.41(9) 2_676 2_775
O6 Co1 O8 95.70(8) 2_776 2_775
O1 Co1 O7 85.79(8) . .
O4 Co1 O7 88.85(8) 2_676 .
O6 Co1 O7 171.15(8) 2_776 .
O8 Co1 O7 77.47(8) 2_775 .
O1 Co1 O5 89.32(9) . .
O4 Co1 O5 173.71(8) 2_676 .
O6 Co1 O5 77.55(8) 2_776 .
O8 Co1 O5 88.11(9) 2_775 .
O7 Co1 O5 96.41(8) . .
N3 Co2 N3 180.00(6) . 2_667
N3 Co2 O2 95.05(9) . 2_667
N3 Co2 O2 84.95(9) 2_667 2_667
N3 Co2 O2 84.95(9) . .
N3 Co2 O2 95.05(9) 2_667 .
O2 Co2 O2 180.0 2_667 .
N3 Co2 N2 99.99(9) . 2_667
N3 Co2 N2 80.01(9) 2_667 2_667
O2 Co2 N2 93.97(8) 2_667 2_667
O2 Co2 N2 86.03(8) . 2_667
N3 Co2 N2 80.01(9) . .
N3 Co2 N2 99.99(9) 2_667 .
O2 Co2 N2 86.03(8) 2_667 .
O2 Co2 N2 93.97(8) . .
N2 Co2 N2 180.000(1) 2_667 .
O3 S1 O2 110.87(12) . .
O3 S1 O4 110.32(13) . .
O2 S1 O4 108.66(12) . .
O3 S1 O1 108.32(12) . .
O2 S1 O1 108.47(13) . .
O4 S1 O1 110.18(13) . .
S1 O1 Co1 143.50(14) . .
S1 O2 Co2 137.61(14) . .
S1 O4 Co1 131.91(13) . 2_676
C1 O5 Co1 113.62(19) . .
C1 O6 Co1 114.23(19) . 2_776
C2 O7 Co1 114.22(19) . .
C2 O8 Co1 114.41(19) . 2_775
C3 N1 C5 111.5(2) . .
C3 N1 H1 109.3 . .
C5 N1 H1 109.3 . .
C3 N1 H2 109.3 . .
C5 N1 H2 109.3 . .
H1 N1 H2 108.0 . .
C6 N2 C4 107.7(2) . .
C6 N2 C7 108.9(2) . .
C4 N2 C7 105.3(2) . .
C6 N2 Co2 113.84(19) . .
C4 N2 Co2 119.16(19) . .
C7 N2 Co2 101.05(16) . .
C8 N3 Co2 110.44(19) . .
C8 N3 H3 109.6 . .
Co2 N3 H3 109.6 . .
C8 N3 H4 109.6 . .
Co2 N3 H4 109.6 . .
H3 N3 H4 108.1 . .
O5 C1 O6 126.0(3) . .
O5 C1 C1 117.4(3) . 2_776
O6 C1 C1 116.6(3) . 2_776
O8 C2 O7 126.4(3) . .
O8 C2 C2 116.9(3) . 2_775
O7 C2 C2 116.8(3) . 2_775
N1 C3 C4 112.2(3) . .
N1 C3 H5 109.2 . .
C4 C3 H5 109.2 . .
N1 C3 H6 109.2 . .
C4 C3 H6 109.2 . .
H5 C3 H6 107.9 . .
N2 C4 C3 113.2(3) . .
N2 C4 H7 108.9 . .
C3 C4 H7 108.9 . .
N2 C4 H8 108.9 . .
C3 C4 H8 108.9 . .
H7 C4 H8 107.8 . .
N1 C5 C6 110.0(3) . .
N1 C5 H9 109.7 . .
C6 C5 H9 109.7 . .
N1 C5 H10 109.7 . .
C6 C5 H10 109.7 . .
H9 C5 H10 108.2 . .
N2 C6 C5 111.9(3) . .
N2 C6 H11 109.2 . .
C5 C6 H11 109.2 . .
N2 C6 H12 109.2 . .
C5 C6 H12 109.2 . .
H11 C6 H12 107.9 . .
N2 C7 C8 111.0(3) . .
N2 C7 H13 109.4 . .
C8 C7 H13 109.4 . .
N2 C7 H14 109.4 . .
C8 C7 H14 109.4 . .
H13 C7 H14 108.0 . .
N3 C8 C7 108.6(3) . .
N3 C8 H15 110.0 . .
C7 C8 H15 110.0 . .
N3 C8 H16 110.0 . .
C7 C8 H16 110.0 . .
H15 C8 H16 108.4 . .

loop_
_geom_bond_atom_site_label_1
_geom_bond_atom_site_label_2
_geom_bond_distance
_geom_bond_site_symmetry_2
Co1 O1 2.072(2) .
Co1 O4 2.103(2) 2_676
Co1 O6 2.120(2) 2_776
Co1 O8 2.134(2) 2_775
Co1 O7 2.139(2) .
Co1 O5 2.141(2) .
Co2 N3 2.107(3) .
Co2 N3 2.107(3) 2_667
Co2 O2 2.137(2) 2_667
Co2 O2 2.137(2) .
Co2 N2 2.384(3) 2_667
Co2 N2 2.384(3) .
S1 O3 1.465(2) .
S1 O2 1.472(2) .
S1 O4 1.478(2) .
S1 O1 1.481(2) .
O4 Co1 2.103(2) 2_676
O5 C1 1.248(3) .
O6 C1 1.262(4) .
O6 Co1 2.120(2) 2_776
O7 C2 1.256(3) .
O8 C2 1.252(3) .
O8 Co1 2.134(2) 2_775
N1 C3 1.477(4) .
N1 C5 1.484(4) .
N1 H1 0.9000 .
N1 H2 0.9000 .
N2 C6 1.477(4) .
N2 C4 1.494(4) .
N2 C7 1.497(4) .
N3 C8 1.478(4) .
N3 H3 0.9000 .
N3 H4 0.9000 .
C1 C1 1.530(6) 2_776
C2 C2 1.543(6) 2_775
C3 C4 1.506(5) .
C3 H5 0.9700 .
C3 H6 0.9700 .
C4 H7 0.9700 .
C4 H8 0.9700 .
C5 C6 1.496(4) .
C5 H9 0.9700 .
C5 H10 0.9700 .
C6 H11 0.9700 .
C6 H12 0.9700 .
C7 C8 1.500(4) .
C7 H13 0.9700 .
C7 H14 0.9700 .
C8 H15 0.9700 .
C8 H16 0.9700 .
